data_7716206
loop_
_publ_author_name
'Chandra, Anushri'
'Basu, Pousali'
'Raha, Shreya'
'Dhibar, Papu'
'Bhattacharya, Samaresh'

_publ_section_title
;
 Development of ruthenium complexes with S-donor ligands for application
 in synthesis, catalytic acceptorless alcohol dehydrogenation and
 crossed-aldol condensation.
;
_journal_issue 25
_journal_name_full 'Dalton transactions (Cambridge, England : 2003)'
_journal_page_first 10675
_journal_page_last 10685
_journal_paper_doi 10.1039/d4dt00985a
_journal_volume 53
_journal_year 2024
_chemical_formula_moiety 'C10 H12 O4 Ru S6'
_chemical_formula_sum 'C10 H12 O4 Ru S6'
_chemical_formula_weight 489.67
_space_group_crystal_system orthorhombic
_space_group_IT_number 73
_space_group_name_Hall '-I 2b 2c'
_space_group_name_H-M_alt 'I b c a'
_symmetry_Int_Tables_number 73
_audit_creation_date 2023-12-22
_audit_creation_method
;
Olex2 1.5
(compiled 2023.08.24 svn.re1ec1418 for OlexSys, GUI svn.r6817)
;
_audit_update_record
;
2023-12-26 deposited with the CCDC.	2024-05-27 downloaded from the CCDC.
;
_cell_angle_alpha 90
_cell_angle_beta 90
_cell_angle_gamma 90
_cell_formula_units_Z 8
_cell_length_a 10.3525(7)
_cell_length_b 11.1613(8)
_cell_length_c 30.316(2)
_cell_measurement_reflns_used 410
_cell_measurement_temperature 273(2)
_cell_measurement_theta_max 27.23
_cell_measurement_theta_min 3.65
_cell_volume 3502.9(4)
_computing_molecular_graphics 'Olex2 1.5 (Dolomanov et al., 2009)'
_computing_publication_material 'Olex2 1.5 (Dolomanov et al., 2009)'
_computing_structure_refinement 'olex2.refine 1.5 (Bourhis et al., 2015)'
_computing_structure_solution 'SHELXT 2014/5 (Sheldrick, 2014)'
_diffrn_ambient_temperature 273.15
_diffrn_measured_fraction_theta_full 0.9981
_diffrn_measured_fraction_theta_max 0.9964
_diffrn_measurement_device_type CCD
_diffrn_radiation_type 'Mo K\a'
_diffrn_radiation_wavelength 0.71073
_diffrn_reflns_av_R_equivalents 0.0499
_diffrn_reflns_av_unetI/netI 0.0150
_diffrn_reflns_Laue_measured_fraction_full 0.9981
_diffrn_reflns_Laue_measured_fraction_max 0.9964
_diffrn_reflns_limit_h_max 13
_diffrn_reflns_limit_h_min -13
_diffrn_reflns_limit_k_max 14
_diffrn_reflns_limit_k_min -14
_diffrn_reflns_limit_l_max 38
_diffrn_reflns_limit_l_min -38
_diffrn_reflns_number 51062
_diffrn_reflns_point_group_measured_fraction_full 0.9981
_diffrn_reflns_point_group_measured_fraction_max 0.9964
_diffrn_reflns_theta_full 25.2417
_diffrn_reflns_theta_max 27.23
_diffrn_reflns_theta_min 3.65
_diffrn_source_current 1.0
_diffrn_source_power 0.05
_diffrn_source_voltage 50.0
_exptl_absorpt_coefficient_mu 1.618
_exptl_crystal_colour yellow
_exptl_crystal_density_diffrn 1.857
_exptl_crystal_description block
_exptl_crystal_F_000 1948.895
_exptl_crystal_size_max 0.22
_exptl_crystal_size_mid 0.18
_exptl_crystal_size_min 0.14
_refine_diff_density_max 0.7086
_refine_diff_density_min -0.6390
_refine_diff_density_rms 0.1166
_refine_ls_d_res_high 0.7767
_refine_ls_d_res_low 5.5807
_refine_ls_goodness_of_fit_ref 1.0804
_refine_ls_hydrogen_treatment constr
_refine_ls_matrix_type full
_refine_ls_number_constraints 8
_refine_ls_number_parameters 88
_refine_ls_number_reflns 1962
_refine_ls_number_restraints 0
_refine_ls_restrained_S_all 1.0804
_refine_ls_R_factor_all 0.0498
_refine_ls_R_factor_gt 0.0404
_refine_ls_shift/su_max 0.0009
_refine_ls_shift/su_mean 0.0001
_refine_ls_structure_factor_coef Fsqd
_refine_ls_weighting_details 'w=1/[\s^2^(Fo^2^)+(0.0000P)^2^+31.7685P] where P=(Fo^2^+2Fc^2^)/3'
_refine_ls_weighting_scheme calc
_refine_ls_wR_factor_gt 0.0735
_refine_ls_wR_factor_ref 0.0810
_reflns_Friedel_coverage 0.0
_reflns_limit_h_max 13
_reflns_limit_h_min 0
_reflns_limit_k_max 14
_reflns_limit_k_min 0
_reflns_limit_l_max 38
_reflns_limit_l_min 0
_reflns_number_gt 1665
_reflns_number_total 1962
_reflns_threshold_expression I>=2u(I)
_cod_data_source_file d4dt00985a2.cif
_cod_data_source_block SB_AC_X4_0m
_cod_depositor_comments 'Adding full bibliography for 7716201--7716206.cif.'
_cod_database_code 7716206
_olex2_refinement_description
;
1. Fixed Uiso
 At 1.5 times of:
  All C(H,H,H) groups
2.a Idealised Me refined as rotating group:
 C2(H2a,H2b,H2c), C3(H3a,H3b,H3c)
;
_olex2_submission_special_instructions 'No special instructions were received'

loop_
_space_group_symop_id
_space_group_symop_operation_xyz
1 x,y,z
2 x,-y,-z+1/2
3 -x+1/2,y,-z
4 -x,-y+1/2,z
5 -x,-y,-z
6 -x,y,z-1/2
7 x-1/2,-y,z
8 x,y-1/2,-z
9 x+1/2,y+1/2,z+1/2
10 x+1/2,-y+1/2,-z+1
11 -x+1,y+1/2,-z+1/2
12 -x+1/2,-y+1,z+1/2
13 -x+1/2,-y+1/2,-z+1/2
14 -x+1/2,y+1/2,z
15 x,-y+1/2,z+1/2
16 x+1/2,y,-z+1/2

loop_
_atom_site_label
_atom_site_type_symbol
_atom_site_fract_x
_atom_site_fract_y
_atom_site_fract_z
_atom_site_U_iso_or_equiv
_atom_site_adp_type
_atom_site_occupancy
_atom_site_site_symmetry_order
_atom_site_refinement_flags_posn
_atom_site_refinement_flags_adp
_atom_site_refinement_flags_occupancy
Ru1 Ru 0.5 0.25 0.373663(14) 0.03427(13) Uani 1.000000 2 S T P
S2 S 0.64268(12) 0.32181(11) 0.43224(4) 0.0501(3) Uani 1.000000 1 . . .
S1 S 0.45799(12) 0.45816(10) 0.38452(4) 0.0489(3) Uani 1.000000 1 . . .
S3 S 0.34958(12) 0.23638(12) 0.32018(4) 0.0500(3) Uani 1.000000 1 . . .
O2 O 0.3630(4) 0.3264(4) 0.28479(12) 0.0749(12) Uani 1.000000 1 . . .
O1 O 0.5916(4) 0.5510(3) 0.45060(13) 0.0698(10) Uani 1.000000 1 . . .
C1 C 0.5676(4) 0.4545(4) 0.42545(14) 0.0436(10) Uani 1.000000 1 . . .
C2 C 0.3368(7) 0.0948(5) 0.29444(19) 0.0790(19) Uani 1.000000 1 . . .
H2a H 0.270(3) 0.0972(13) 0.2726(11) 0.119(3) Uiso 1.000000 1 GR . .
H2b H 0.4174(15) 0.0751(19) 0.2806(13) 0.119(3) Uiso 1.000000 1 GR . .
H2c H 0.316(4) 0.0352(8) 0.3162(3) 0.119(3) Uiso 1.000000 1 GR . .
C3 C 0.1877(5) 0.2529(6) 0.3398(2) 0.0787(18) Uani 1.000000 1 . . .
H3a H 0.1805(13) 0.326(2) 0.3561(14) 0.118(3) Uiso 1.000000 1 GR . .
H3b H 0.1294(7) 0.255(4) 0.3152(2) 0.118(3) Uiso 1.000000 1 GR . .
H3c H 0.1664(17) 0.187(2) 0.3586(13) 0.118(3) Uiso 1.000000 1 GR . .
C201 C 0.6744(11) 0.5487(11) 0.4809(4) 0.167(5) Uiso 1.000000 1 . . .
C202 C 0.5281(12) 0.6597(11) 0.4514(4) 0.166(4) Uiso 1.000000 1 . . .

loop_
_atom_site_aniso_label
_atom_site_aniso_U_11
_atom_site_aniso_U_22
_atom_site_aniso_U_33
_atom_site_aniso_U_12
_atom_site_aniso_U_13
_atom_site_aniso_U_23
Ru1 0.0360(2) 0.0390(2) 0.0278(2) 0.0008(2) -0.000000 0.000000
S2 0.0555(7) 0.0518(7) 0.0431(6) 0.0060(6) -0.0139(5) -0.0047(5)
S1 0.0516(6) 0.0439(6) 0.0511(6) 0.0066(5) -0.0060(5) 0.0031(5)
S3 0.0500(6) 0.0563(7) 0.0435(6) -0.0121(6) -0.0132(5) 0.0106(5)
O2 0.080(3) 0.086(3) 0.058(2) -0.025(2) -0.028(2) 0.033(2)
O1 0.077(3) 0.057(2) 0.075(2) 0.005(2) -0.002(2) -0.016(2)
C1 0.049(2) 0.043(2) 0.039(2) -0.003(2) 0.0036(19) -0.0072(18)
C2 0.100(5) 0.070(4) 0.067(4) -0.015(4) -0.038(3) -0.009(3)
C3 0.045(3) 0.090(4) 0.101(4) -0.007(3) -0.011(3) 0.031(4)

loop_
_atom_type_symbol
_atom_type_scat_dispersion_real
_atom_type_scat_dispersion_imag
_atom_type_scat_Cromer_Mann_a1
_atom_type_scat_Cromer_Mann_a2
_atom_type_scat_Cromer_Mann_a3
_atom_type_scat_Cromer_Mann_a4
_atom_type_scat_Cromer_Mann_b1
_atom_type_scat_Cromer_Mann_b2
_atom_type_scat_Cromer_Mann_b3
_atom_type_scat_Cromer_Mann_b4
_atom_type_scat_Cromer_Mann_c
_atom_type_scat_source
_atom_type_scat_dispersion_source
C 0.00313 0.00162 2.31000 1.02000 1.58860 0.86500 20.84390 10.20750 0.56870 51.65120 0.21560 'International Tables Volume C Table 6.1.1.4 (pp. 500-502)' 'Brennan, Cowan, Rev. Sci. Instrum., 1992, 63, 850'
H 0.00000 0.00000 0.49300 0.32291 0.14019 0.04081 10.51090 26.12570 3.14236 57.79970 0.00304 'International Tables Volume C Table 6.1.1.4 (pp. 500-502)' 'Brennan, Cowan, Rev. Sci. Instrum., 1992, 63, 850'
O 0.01085 0.00610 3.04850 2.28680 1.54630 0.86700 13.27710 5.70110 0.32390 32.90890 0.25080 'International Tables Volume C Table 6.1.1.4 (pp. 500-502)' 'Brennan, Cowan, Rev. Sci. Instrum., 1992, 63, 850'
Ru -1.23864 0.84050 19.26740 12.91820 4.86337 1.56756 0.80852 8.43467 24.79970 94.29280 5.37874 'International Tables Volume C Table 6.1.1.4 (pp. 500-502)' 'Brennan, Cowan, Rev. Sci. Instrum., 1992, 63, 850'
S 0.12485 0.12449 6.90530 5.20340 1.43790 1.58630 1.46790 22.21510 0.25360 56.17200 0.86690 'International Tables Volume C Table 6.1.1.4 (pp. 500-502)' 'Brennan, Cowan, Rev. Sci. Instrum., 1992, 63, 850'

loop_
_geom_angle_atom_site_label_1
_geom_angle_atom_site_label_2
_geom_angle_atom_site_label_3
_geom_angle
_geom_angle_site_symmetry_1
_geom_angle_site_symmetry_3
_geom_angle_publ_flag
S2 Ru1 S2 86.84(6) . 4_655 ?
S1 Ru1 S2 71.99(4) . . ?
S1 Ru1 S2 71.99(4) 4_655 4_655 ?
S1 Ru1 S2 96.25(4) . 4_655 ?
S1 Ru1 S2 96.25(4) 4_655 . ?
S1 Ru1 S1 164.15(6) 4_655 . ?
S3 Ru1 S2 164.22(4) 4_655 4_655 ?
S3 Ru1 S2 94.76(4) 4_655 . ?
S3 Ru1 S2 164.22(4) . . ?
S3 Ru1 S2 94.76(4) . 4_655 ?
S3 Ru1 S1 92.23(4) . . ?
S3 Ru1 S1 92.23(4) 4_655 4_655 ?
S3 Ru1 S1 99.18(5) 4_655 . ?
S3 Ru1 S1 99.18(5) . 4_655 ?
S3 Ru1 S3 87.97(6) 4_655 . ?
C1 S2 Ru1 85.47(15) . 4_655 ?
C1 S1 Ru1 87.44(16) . . ?
O2 S3 Ru1 114.33(15) . . ?
C2 S3 Ru1 115.4(2) . . ?
C2 S3 O2 107.1(3) . . ?
C3 S3 Ru1 113.7(2) . . ?
C3 S3 O2 105.0(3) . . ?
C3 S3 C2 99.7(3) . . ?
C201 O1 C1 121.7(7) . . ?
C202 O1 C1 128.8(6) . . ?
C202 O1 C201 109.3(8) . . ?
S1 C1 S2 115.0(2) . . ?
O1 C1 S2 123.4(3) . . ?
O1 C1 S1 121.6(4) . . ?
H2a C2 S3 109.5 . . ?
H2b C2 S3 109.5 . . ?
H2b C2 H2a 109.5 . . ?
H2c C2 S3 109.5 . . ?
H2c C2 H2a 109.5 . . ?
H2c C2 H2b 109.5 . . ?
H3a C3 S3 109.5 . . ?
H3b C3 S3 109.5 . . ?
H3b C3 H3a 109.5 . . ?
H3c C3 S3 109.5 . . ?
H3c C3 H3a 109.5 . . ?
H3c C3 H3b 109.5 . . ?
C201 C201 O1 169.5(12) 3_656 . ?

loop_
_geom_bond_atom_site_label_1
_geom_bond_atom_site_label_2
_geom_bond_distance
_geom_bond_site_symmetry_2
_geom_bond_publ_flag
Ru1 S2 2.4449(12) . ?
Ru1 S2 2.4449(12) 4_655 ?
Ru1 S1 2.3865(12) . ?
Ru1 S1 2.3865(12) 4_655 ?
Ru1 S3 2.2531(11) 4_655 ?
Ru1 S3 2.2531(11) . ?
S2 C1 1.685(5) . ?
S1 C1 1.682(4) . ?
S3 O2 1.477(3) . ?
S3 C2 1.767(6) . ?
S3 C3 1.787(6) . ?
O1 C1 1.342(5) . ?
O1 C201 1.256(11) . ?
O1 C202 1.380(12) . ?
C2 H2a 0.9600 . ?
C2 H2b 0.9600 . ?
C2 H2c 0.9600 . ?
C3 H3a 0.9600 . ?
C3 H3b 0.9600 . ?
C3 H3c 0.9600 . ?
C201 C201 1.95(2) 3_656 ?

loop_
_geom_torsion_atom_site_label_1
_geom_torsion_atom_site_label_2
_geom_torsion_atom_site_label_3
_geom_torsion_atom_site_label_4
_geom_torsion
_geom_torsion_site_symmetry_1
_geom_torsion_site_symmetry_2
_geom_torsion_site_symmetry_3
_geom_torsion_site_symmetry_4
_geom_torsion_publ_flag
Ru1 S2 C1 S1 -3.28(12) 4_655 . . . ?
Ru1 S2 C1 S1 -3.28(12) . . . . ?
Ru1 S2 C1 O1 176.4(2) 4_655 . . . ?
Ru1 S2 C1 O1 176.4(2) . . . . ?
Ru1 S1 C1 S2 3.35(12) . . . . ?
Ru1 S1 C1 S2 3.35(12) 4_655 . . . ?
Ru1 S1 C1 O1 -176.3(2) 4_655 . . . ?
Ru1 S1 C1 O1 -176.3(2) . . . . ?
S2 C1 O1 C201 1.1(7) . . . . ?
S2 C1 O1 C202 -172.6(7) . . . . ?
S1 C1 O1 C201 -179.3(7) . . . . ?
S1 C1 O1 C202 7.1(8) . . . . ?
